data_7012754
loop_
_publ_author_name
'Baffert, Carole'
'Collomb, Marie-N\"oelle'
'Deronzier, Alain'
'Kj&#x00E6;rgaard-Knudsen, Sanne'
'Latour, Jean-Marc'
'Lund, Kirsten H.'
'McKenzie, Christine J.'
'Mortensen, Martin'
'Nielsen, Lars Preuss'
'Thorup, Niels'

_publ_section_title
;
 Biologically relevant mono- and di-nuclear manganese ii/iii/iv
 complexes of mononegative pentadentate ligandsElectronic supplementary
 information (ESI) available: The ESI mass spectra of 1 at various
 tube-lens potentials. See http://www.rsc.org/suppdata/dt/b3/b300823a/
;
_journal_issue 9
_journal_name_full 'Dalton Transactions'
_journal_page_first 1765
_journal_paper_doi 10.1039/b300823a
_journal_year 2003
_chemical_formula_moiety 'C34 H46 Mn2 N8 O6 (Cl O4)2'
_chemical_formula_sum 'C34 H46 Cl2 Mn2 N8 O14'
_chemical_formula_weight 971.57
_space_group_IT_number 2
_symmetry_cell_setting triclinic
_symmetry_space_group_name_Hall '-P 1'
_symmetry_space_group_name_H-M 'P -1'
_atom_sites_solution_hydrogens geom
_atom_sites_solution_primary direct
_atom_sites_solution_secondary difmap
_audit_creation_method 'manual editing of SHELXTL  Ver. 5.10 cif'
_cell_angle_alpha 69.825(10)
_cell_angle_beta 85.749(10)
_cell_angle_gamma 78.412(10)
_cell_formula_units_Z 1
_cell_length_a 8.3686(9)
_cell_length_b 9.8838(11)
_cell_length_c 13.1867(14)
_cell_measurement_reflns_used 927
_cell_measurement_temperature 120(2)
_cell_measurement_theta_max 26.378
_cell_measurement_theta_min 2.973
_cell_volume 1002.9(2)
_computing_cell_refinement 'SMART 5.054 (Bruker-AXS, 1999)'
_computing_data_collection 'SMART 5.054 (Bruker-AXS, 1999)'
_computing_data_reduction 'SAINT 6.02a (Bruker-AXS, 2000)'
_computing_molecular_graphics
;
'SHELXTL 5.10 (Bruker-AXS, 1997) and PLATON (Spek, 1990)'
;
_computing_publication_material
;
'SHELXTL 5.10 (Bruker-AXS, 1997) and PLATON (Spek, 1990)' 
;
_computing_structure_refinement 'SHELXTL 5.10 (Bruker-AXS, 1997)'
_computing_structure_solution 'SHELXTL 5.10 (Bruker-AXS, 1997)'
_diffrn_ambient_temperature 120(2)
_diffrn_measured_fraction_theta_full 0.998
_diffrn_measured_fraction_theta_max 0.998
_diffrn_measurement_device_type 'Siemens/Bruker SMART 1K'
_diffrn_measurement_method 'omega scan, frame data integration'
_diffrn_radiation_monochromator graphite
_diffrn_radiation_source 'fine-focus sealed tube'
_diffrn_radiation_type MoK\a
_diffrn_radiation_wavelength 0.71073
_diffrn_reflns_av_R_equivalents 0.0207
_diffrn_reflns_av_sigmaI/netI 0.0243
_diffrn_reflns_limit_h_max 10
_diffrn_reflns_limit_h_min -10
_diffrn_reflns_limit_k_max 12
_diffrn_reflns_limit_k_min -12
_diffrn_reflns_limit_l_max 16
_diffrn_reflns_limit_l_min -16
_diffrn_reflns_number 10572
_diffrn_reflns_theta_full 26.39
_diffrn_reflns_theta_max 26.39
_diffrn_reflns_theta_min 1.65
_exptl_absorpt_coefficient_mu 0.840
_exptl_absorpt_correction_T_max 0.9672
_exptl_absorpt_correction_T_min 0.8635
_exptl_absorpt_correction_type multi-scan
_exptl_absorpt_process_details 'SADABS ver 2.03 (SHeldrick 2001)'
_exptl_crystal_colour yellow
_exptl_crystal_density_diffrn 1.609
_exptl_crystal_density_method 'not measured'
_exptl_crystal_description prism
_exptl_crystal_F_000 502
_exptl_crystal_preparation
;
'crystallized from aqueous solution'
;
_exptl_crystal_size_max 0.45
_exptl_crystal_size_mid 0.28
_exptl_crystal_size_min 0.10
_refine_diff_density_max 0.983
_refine_diff_density_min -0.732
_refine_diff_density_rms 0.065
_refine_ls_extinction_method none
_refine_ls_goodness_of_fit_ref 1.041
_refine_ls_hydrogen_treatment refall
_refine_ls_matrix_type full
_refine_ls_number_parameters 280
_refine_ls_number_reflns 4106
_refine_ls_number_restraints 0
_refine_ls_restrained_S_all 1.041
_refine_ls_R_factor_all 0.0452
_refine_ls_R_factor_gt 0.0388
_refine_ls_shift/su_max 0.001
_refine_ls_shift/su_mean 0.000
_refine_ls_structure_factor_coef Fsqd
_refine_ls_weighting_details 'calc w=1/[\s^2^(Fo^2^)+(0.0446P)^2^+1.2799P] where P=(Fo^2^+2Fc^2^)/3'
_refine_ls_weighting_scheme calc
_refine_ls_wR_factor_gt 0.0968
_refine_ls_wR_factor_ref 0.1004
_reflns_number_gt 3606
_reflns_number_total 4106
_reflns_threshold_expression >2sigma(I)
_cod_data_source_file b300823a.txt
_cod_data_source_block cm6k
_cod_original_cell_volume 1002.92(19)
_cod_database_code 7012754

loop_
_symmetry_equiv_pos_as_xyz
'x, y, z'
'-x, -y, -z'

loop_
_atom_site_label
_atom_site_type_symbol
_atom_site_fract_x
_atom_site_fract_y
_atom_site_fract_z
_atom_site_U_iso_or_equiv
_atom_site_adp_type
_atom_site_occupancy
_atom_site_symmetry_multiplicity
_atom_site_calc_flag
_atom_site_refinement_flags
_atom_site_disorder_assembly
_atom_site_disorder_group
Mn Mn 0.53260(4) 0.65864(4) 0.35586(3) 0.02110(11) Uani 1 1 d . . .
O1 O 0.3244(2) 0.8415(2) 0.29925(17) 0.0363(4) Uani 1 1 d . . .
H17A H 0.241(5) 0.814(4) 0.331(3) 0.051(10) Uiso 1 1 d . . .
H17B H 0.303(4) 0.921(4) 0.253(3) 0.051(10) Uiso 1 1 d . . .
O2 O 0.35347(18) 0.57485(18) 0.48495(12) 0.0230(3) Uani 1 1 d . . .
O3 O 0.1097(2) 0.7002(2) 0.41639(15) 0.0412(5) Uani 1 1 d . . .
N1 N 0.6718(2) 0.8338(2) 0.22246(15) 0.0240(4) Uani 1 1 d . . .
N2 N 0.7665(2) 0.5164(2) 0.31225(15) 0.0241(4) Uani 1 1 d . . .
N3 N 0.4584(2) 0.5628(2) 0.23511(16) 0.0265(4) Uani 1 1 d . . .
N4 N 0.6440(2) 0.7756(2) 0.44323(15) 0.0241(4) Uani 1 1 d . . .
C1 C 0.8420(3) 0.7576(3) 0.21902(19) 0.0270(5) Uani 1 1 d . . .
H1A H 0.9007 0.7492 0.2840 0.032 Uiso 1 1 calc R . .
H1B H 0.8982 0.8150 0.1546 0.032 Uiso 1 1 calc R . .
C2 C 0.8449(3) 0.6062(3) 0.21460(19) 0.0288(5) Uani 1 1 d . . .
H2A H 0.7866 0.6148 0.1494 0.035 Uiso 1 1 calc R . .
H2B H 0.9592 0.5573 0.2096 0.035 Uiso 1 1 calc R . .
C3 C 0.8810(3) 0.4559(3) 0.4027(2) 0.0313(6) Uani 1 1 d . . .
H3A H 0.9321 0.5354 0.4078 0.038 Uiso 1 1 calc R . .
H3B H 0.9686 0.3810 0.3882 0.038 Uiso 1 1 calc R . .
C4 C 0.7146(3) 0.3956(3) 0.2903(2) 0.0309(5) Uani 1 1 d . . .
H4A H 0.6937 0.3202 0.3596 0.037 Uiso 1 1 calc R . .
H4B H 0.8036 0.3494 0.2523 0.037 Uiso 1 1 calc R . .
C5 C 0.5639(3) 0.4477(3) 0.22295(19) 0.0280(5) Uani 1 1 d . . .
C6 C 0.5323(4) 0.3752(3) 0.1554(2) 0.0379(7) Uani 1 1 d . . .
H6 H 0.6099 0.2948 0.1477 0.045 Uiso 1 1 calc R . .
C7 C 0.3887(4) 0.4204(4) 0.1002(2) 0.0436(8) Uani 1 1 d . . .
H7 H 0.3637 0.3697 0.0557 0.052 Uiso 1 1 calc R . .
C8 C 0.2806(3) 0.5400(4) 0.1099(2) 0.0425(8) Uani 1 1 d . . .
H8 H 0.1812 0.5750 0.0708 0.051 Uiso 1 1 calc R . .
C9 C 0.3198(3) 0.6087(3) 0.1781(2) 0.0343(6) Uani 1 1 d . . .
H9 H 0.2454 0.6917 0.1846 0.041 Uiso 1 1 calc R . .
C10 C 0.6598(3) 0.7304(3) 0.55124(19) 0.0257(5) Uani 1 1 d . . .
H10 H 0.6251 0.6418 0.5934 0.031 Uiso 1 1 calc R . .
C11 C 0.7236(3) 0.8060(3) 0.6037(2) 0.0309(5) Uani 1 1 d . . .
H11 H 0.7301 0.7717 0.6803 0.037 Uiso 1 1 calc R . .
C12 C 0.7779(4) 0.9327(3) 0.5425(2) 0.0353(6) Uani 1 1 d . . .
H12 H 0.8236 0.9870 0.5762 0.042 Uiso 1 1 calc R . .
C13 C 0.7645(3) 0.9791(3) 0.4317(2) 0.0333(6) Uani 1 1 d . . .
H13 H 0.8035 1.0648 0.3879 0.040 Uiso 1 1 calc R . .
C14 C 0.6941(3) 0.9002(3) 0.38437(19) 0.0264(5) Uani 1 1 d . . .
C15 C 0.6660(3) 0.9543(3) 0.26437(19) 0.0297(5) Uani 1 1 d . . .
H15A H 0.5582 1.0202 0.2480 0.036 Uiso 1 1 calc R . .
H15B H 0.7502 1.0121 0.2272 0.036 Uiso 1 1 calc R . .
C16 C 0.6043(3) 0.8952(3) 0.11193(19) 0.0304(5) Uani 1 1 d . . .
H16A H 0.4906 0.9439 0.1141 0.046 Uiso 1 1 calc R . .
H16B H 0.6095 0.8158 0.0826 0.046 Uiso 1 1 calc R . .
H16C H 0.6683 0.9665 0.0658 0.046 Uiso 1 1 calc R . .
C17 C 0.2002(3) 0.6130(3) 0.49065(19) 0.0266(5) Uani 1 1 d . . .
Cl Cl 0.07004(8) 1.17290(7) 0.12711(5) 0.03251(16) Uani 1 1 d . . .
O4 O 0.2449(3) 1.1214(3) 0.1389(2) 0.0621(7) Uani 1 1 d . . .
O5 O 0.0008(3) 1.1342(4) 0.2312(2) 0.0705(8) Uani 1 1 d . . .
O6 O 0.0421(4) 1.3260(3) 0.0780(3) 0.1125(15) Uani 1 1 d . . .
O7 O -0.0039(6) 1.1131(5) 0.0659(3) 0.1219(16) Uani 1 1 d . . .

loop_
_atom_site_aniso_label
_atom_site_aniso_U_11
_atom_site_aniso_U_22
_atom_site_aniso_U_33
_atom_site_aniso_U_23
_atom_site_aniso_U_13
_atom_site_aniso_U_12
Mn 0.01844(18) 0.0253(2) 0.02020(18) -0.00877(14) 0.00038(13) -0.00390(14)
O1 0.0263(10) 0.0308(11) 0.0389(11) -0.0005(9) 0.0055(8) 0.0013(8)
O2 0.0170(8) 0.0268(8) 0.0231(8) -0.0069(7) -0.0024(6) -0.0012(6)
O3 0.0215(9) 0.0492(12) 0.0348(10) 0.0104(9) -0.0089(8) -0.0069(8)
N1 0.0210(10) 0.0292(11) 0.0183(9) -0.0045(8) -0.0026(7) -0.0020(8)
N2 0.0185(9) 0.0264(10) 0.0220(10) -0.0032(8) 0.0000(7) -0.0011(8)
N3 0.0230(10) 0.0369(12) 0.0217(10) -0.0108(9) 0.0010(8) -0.0091(9)
N4 0.0267(10) 0.0241(10) 0.0208(9) -0.0061(8) -0.0005(8) -0.0059(8)
C1 0.0195(11) 0.0351(13) 0.0206(11) -0.0013(10) -0.0018(9) -0.0055(10)
C2 0.0199(11) 0.0344(13) 0.0247(12) -0.0039(10) 0.0032(9) -0.0005(10)
C3 0.0162(11) 0.0368(14) 0.0298(13) 0.0002(11) -0.0029(9) 0.0005(10)
C4 0.0343(14) 0.0267(13) 0.0284(12) -0.0097(10) 0.0053(10) 0.0001(10)
C5 0.0358(13) 0.0291(13) 0.0211(11) -0.0083(10) 0.0078(10) -0.0133(11)
C6 0.0592(19) 0.0360(15) 0.0253(13) -0.0132(11) 0.0122(12) -0.0239(13)
C7 0.0594(19) 0.061(2) 0.0253(13) -0.0195(13) 0.0131(13) -0.0398(17)
C8 0.0335(15) 0.077(2) 0.0229(13) -0.0127(14) 0.0018(11) -0.0325(15)
C9 0.0220(12) 0.0556(17) 0.0259(13) -0.0120(12) 0.0001(10) -0.0117(12)
C10 0.0275(12) 0.0271(12) 0.0211(11) -0.0060(9) 0.0020(9) -0.0065(10)
C11 0.0340(14) 0.0364(14) 0.0237(12) -0.0128(11) 0.0008(10) -0.0052(11)
C12 0.0452(16) 0.0337(14) 0.0344(14) -0.0186(12) -0.0002(12) -0.0113(12)
C13 0.0424(15) 0.0249(12) 0.0348(14) -0.0110(11) 0.0028(11) -0.0107(11)
C14 0.0291(12) 0.0238(12) 0.0245(12) -0.0062(10) -0.0001(9) -0.0046(10)
C15 0.0357(14) 0.0248(12) 0.0244(12) -0.0016(10) -0.0020(10) -0.0077(10)
C16 0.0254(12) 0.0393(14) 0.0185(11) -0.0023(10) -0.0045(9) -0.0003(11)
C17 0.0202(11) 0.0288(13) 0.0274(12) -0.0042(10) -0.0050(9) -0.0048(10)
Cl 0.0385(3) 0.0297(3) 0.0280(3) -0.0072(2) 0.0029(2) -0.0089(3)
O4 0.0448(13) 0.0431(13) 0.0743(17) 0.0003(12) 0.0227(12) 0.0016(10)
O5 0.0455(14) 0.113(2) 0.0454(13) -0.0302(15) 0.0093(11) 0.0040(14)
O6 0.072(2) 0.0440(15) 0.179(4) 0.0363(19) -0.068(2) -0.0244(14)
O7 0.172(4) 0.161(4) 0.093(3) -0.084(3) 0.024(3) -0.103(3)

loop_
_atom_type_symbol
_atom_type_description
_atom_type_scat_dispersion_real
_atom_type_scat_dispersion_imag
_atom_type_scat_source
C C 0.0033 0.0016 'International Tables Vol C Tables 4.2.6.8 and 6.1.1.4'
H H 0.0000 0.0000 'International Tables Vol C Tables 4.2.6.8 and 6.1.1.4'
Cl Cl 0.1484 0.1585 'International Tables Vol C Tables 4.2.6.8 and 6.1.1.4'
Mn Mn 0.3368 0.7283 'International Tables Vol C Tables 4.2.6.8 and 6.1.1.4'
N N 0.0061 0.0033 'International Tables Vol C Tables 4.2.6.8 and 6.1.1.4'
O O 0.0106 0.0060 'International Tables Vol C Tables 4.2.6.8 and 6.1.1.4'

loop_
_geom_angle_atom_site_label_1
_geom_angle_atom_site_label_2
_geom_angle_atom_site_label_3
_geom_angle
_geom_angle_site_symmetry_1
_geom_angle_site_symmetry_3
_geom_angle_publ_flag
O1 Mn O2 81.49(7) . . ?
O1 Mn N4 92.80(8) . . ?
O2 Mn N4 96.38(7) . . ?
O1 Mn N3 88.22(8) . . ?
O2 Mn N3 96.85(6) . . ?
N4 Mn N3 166.73(7) . . ?
O1 Mn N2 147.95(7) . . ?
O2 Mn N2 125.28(7) . . ?
N4 Mn N2 100.28(7) . . ?
N3 Mn N2 72.64(7) . . ?
O1 Mn N1 80.83(7) . . ?
O2 Mn N1 158.64(7) . . ?
N4 Mn N1 72.66(7) . . ?
N3 Mn N1 94.48(7) . . ?
N2 Mn N1 75.47(7) . . ?
O1 Mn O2 144.81(7) . 2_666 ?
O2 Mn O2 64.11(6) . 2_666 ?
N4 Mn O2 84.32(6) . 2_666 ?
N3 Mn O2 102.36(7) . 2_666 ?
N2 Mn O2 66.24(6) . 2_666 ?
N1 Mn O2 130.55(6) . 2_666 ?
Mn O1 H17A 108(3) . . ?
Mn O1 H17B 140(3) . . ?
H17A O1 H17B 112(3) . . ?
C17 O2 Mn 131.37(15) . . ?
C15 N1 C1 110.14(19) . . ?
C15 N1 C16 108.76(19) . . ?
C1 N1 C16 109.21(18) . . ?
C15 N1 Mn 105.64(14) . . ?
C1 N1 Mn 106.15(14) . . ?
C16 N1 Mn 116.79(15) . . ?
C3 N2 C4 109.4(2) . . ?
C3 N2 C2 110.13(18) . . ?
C4 N2 C2 109.79(19) . . ?
C3 N2 Mn 110.55(15) . . ?
C4 N2 Mn 107.02(14) . . ?
C2 N2 Mn 109.88(14) . . ?
C9 N3 C5 117.8(2) . . ?
C9 N3 Mn 126.33(18) . . ?
C5 N3 Mn 115.83(16) . . ?
C14 N4 C10 117.9(2) . . ?
C14 N4 Mn 117.95(15) . . ?
C10 N4 Mn 124.14(16) . . ?
N1 C1 C2 110.02(19) . . ?
N1 C1 H1A 109.7 . . ?
C2 C1 H1A 109.7 . . ?
N1 C1 H1B 109.7 . . ?
C2 C1 H1B 109.7 . . ?
H1A C1 H1B 108.2 . . ?
N2 C2 C1 110.6(2) . . ?
N2 C2 H2A 109.5 . . ?
C1 C2 H2A 109.5 . . ?
N2 C2 H2B 109.5 . . ?
C1 C2 H2B 109.5 . . ?
H2A C2 H2B 108.1 . . ?
N2 C3 C17 112.67(19) . 2_666 ?
N2 C3 H3A 109.1 . . ?
C17 C3 H3A 109.1 2_666 . ?
N2 C3 H3B 109.1 . . ?
C17 C3 H3B 109.1 2_666 . ?
H3A C3 H3B 107.8 . . ?
N2 C4 C5 111.8(2) . . ?
N2 C4 H4A 109.3 . . ?
C5 C4 H4A 109.3 . . ?
N2 C4 H4B 109.3 . . ?
C5 C4 H4B 109.3 . . ?
H4A C4 H4B 107.9 . . ?
N3 C5 C6 122.2(3) . . ?
N3 C5 C4 116.7(2) . . ?
C6 C5 C4 121.1(2) . . ?
C7 C6 C5 119.4(3) . . ?
C7 C6 H6 120.3 . . ?
C5 C6 H6 120.3 . . ?
C6 C7 C8 119.2(3) . . ?
C6 C7 H7 120.4 . . ?
C8 C7 H7 120.4 . . ?
C7 C8 C9 118.6(3) . . ?
C7 C8 H8 120.7 . . ?
C9 C8 H8 120.7 . . ?
N3 C9 C8 122.7(3) . . ?
N3 C9 H9 118.6 . . ?
C8 C9 H9 118.6 . . ?
N4 C10 C11 123.4(2) . . ?
N4 C10 H10 118.3 . . ?
C11 C10 H10 118.3 . . ?
C10 C11 C12 118.5(2) . . ?
C10 C11 H11 120.7 . . ?
C12 C11 H11 120.7 . . ?
C13 C12 C11 118.7(2) . . ?
C13 C12 H12 120.6 . . ?
C11 C12 H12 120.6 . . ?
C12 C13 C14 119.7(2) . . ?
C12 C13 H13 120.2 . . ?
C14 C13 H13 120.2 . . ?
N4 C14 C13 121.8(2) . . ?
N4 C14 C15 117.3(2) . . ?
C13 C14 C15 120.9(2) . . ?
N1 C15 C14 112.31(19) . . ?
N1 C15 H15A 109.1 . . ?
C14 C15 H15A 109.1 . . ?
N1 C15 H15B 109.1 . . ?
C14 C15 H15B 109.1 . . ?
H15A C15 H15B 107.9 . . ?
N1 C16 H16A 109.5 . . ?
N1 C16 H16B 109.5 . . ?
H16A C16 H16B 109.5 . . ?
N1 C16 H16C 109.5 . . ?
H16A C16 H16C 109.5 . . ?
H16B C16 H16C 109.5 . . ?
O3 C17 O2 126.1(2) . . ?
O3 C17 C3 116.8(2) . 2_666 ?
O2 C17 C3 117.1(2) . 2_666 ?
O7 Cl O6 109.0(3) . . ?
O7 Cl O5 108.1(2) . . ?
O6 Cl O5 110.3(2) . . ?
O7 Cl O4 114.1(2) . . ?
O6 Cl O4 107.78(16) . . ?
O5 Cl O4 107.52(15) . . ?

loop_
_geom_bond_atom_site_label_1
_geom_bond_atom_site_label_2
_geom_bond_distance
_geom_bond_site_symmetry_2
_geom_bond_publ_flag
Mn O1 2.204(2) . ?
Mn O2 2.2313(16) . ?
Mn N4 2.246(2) . ?
Mn N3 2.290(2) . ?
Mn N2 2.329(2) . ?
Mn N1 2.419(2) . ?
Mn O2 2.5908(16) 2_666 ?
O1 H17A 0.83(4) . ?
O1 H17B 0.80(4) . ?
O2 C17 1.266(3) . ?
O3 C17 1.241(3) . ?
N1 C15 1.468(3) . ?
N1 C1 1.477(3) . ?
N1 C16 1.478(3) . ?
N2 C3 1.464(3) . ?
N2 C4 1.471(3) . ?
N2 C2 1.483(3) . ?
N3 C9 1.341(3) . ?
N3 C5 1.342(3) . ?
N4 C14 1.340(3) . ?
N4 C10 1.346(3) . ?
C1 C2 1.512(4) . ?
C1 H1A 0.9900 . ?
C1 H1B 0.9900 . ?
C2 H2A 0.9900 . ?
C2 H2B 0.9900 . ?
C3 C17 1.513(3) 2_666 ?
C3 H3A 0.9900 . ?
C3 H3B 0.9900 . ?
C4 C5 1.495(4) . ?
C4 H4A 0.9900 . ?
C4 H4B 0.9900 . ?
C5 C6 1.389(4) . ?
C6 C7 1.365(5) . ?
C6 H6 0.9500 . ?
C7 C8 1.375(5) . ?
C7 H7 0.9500 . ?
C8 C9 1.390(4) . ?
C8 H8 0.9500 . ?
C9 H9 0.9500 . ?
C10 C11 1.375(3) . ?
C10 H10 0.9500 . ?
C11 C12 1.379(4) . ?
C11 H11 0.9500 . ?
C12 C13 1.379(4) . ?
C12 H12 0.9500 . ?
C13 C14 1.386(4) . ?
C13 H13 0.9500 . ?
C14 C15 1.505(3) . ?
C15 H15A 0.9900 . ?
C15 H15B 0.9900 . ?
C16 H16A 0.9800 . ?
C16 H16B 0.9800 . ?
C16 H16C 0.9800 . ?
C17 C3 1.513(3) 2_666 ?
Cl O7 1.391(3) . ?
Cl O6 1.403(3) . ?
Cl O5 1.405(2) . ?
Cl O4 1.451(2) . ?
